data_4117392
loop_
_publ_author_name
'Aaron Sattler'
'Gerard Parkin'

_publ_section_title
;
 A New Class of Transition Metal Pincer Ligand: Tantalum Complexes that
 Feature a [CCC] X3-Donor Array Derived from a Terphenyl Ligand
;
_journal_name_full 'Journal of the American Chemical Society'
_journal_page_first 2355
_journal_page_last 2366
_journal_paper_doi 10.1021/ja210404x
_journal_volume 134
_journal_year 2012
_chemical_formula_sum 'C20 H17 I'
_chemical_formula_weight 384.24
_chemical_name_systematic
; 
 ? 
;
_space_group_IT_number 19
_symmetry_cell_setting orthorhombic
_symmetry_space_group_name_Hall 'P 2ac 2ab'
_symmetry_space_group_name_H-M 'P 21 21 21'
_atom_sites_solution_hydrogens geom
_atom_sites_solution_primary direct
_atom_sites_solution_secondary difmap
_audit_creation_method SHELXL-97
_cell_angle_alpha 90.00
_cell_angle_beta 90.00
_cell_angle_gamma 90.00
_cell_formula_units_Z 8
_cell_length_a 7.5927(5)
_cell_length_b 19.6428(13)
_cell_length_c 21.5544(14)
_cell_measurement_reflns_used 9702
_cell_measurement_temperature 125(2)
_cell_measurement_theta_max 32.29
_cell_measurement_theta_min 2.28
_cell_volume 3214.7(4)
_computing_cell_refinement 'Bruker SAINT'
_computing_data_collection 'Bruker APEX2'
_computing_data_reduction 'Bruker SAINT'
_computing_molecular_graphics 'Bruker SHELXTL'
_computing_publication_material 'Bruker SHELXTL'
_computing_structure_refinement 'SHELXL-97 (Sheldrick, 2008)'
_computing_structure_solution 'SHELXS-97 (Sheldrick, 2008)'
_diffrn_ambient_temperature 125(2)
_diffrn_measured_fraction_theta_full 0.999
_diffrn_measured_fraction_theta_max 0.999
_diffrn_measurement_device_type 'Bruker APEX-II CCD'
_diffrn_measurement_method '\f and \w scans'
_diffrn_radiation_monochromator graphite
_diffrn_radiation_source 'fine-focus sealed tube'
_diffrn_radiation_type MoK\a
_diffrn_radiation_wavelength 0.71073
_diffrn_reflns_av_R_equivalents 0.0394
_diffrn_reflns_av_sigmaI/netI 0.0284
_diffrn_reflns_limit_h_max 10
_diffrn_reflns_limit_h_min -10
_diffrn_reflns_limit_k_max 28
_diffrn_reflns_limit_k_min -28
_diffrn_reflns_limit_l_max 30
_diffrn_reflns_limit_l_min -30
_diffrn_reflns_number 51962
_diffrn_reflns_theta_full 30.51
_diffrn_reflns_theta_max 30.51
_diffrn_reflns_theta_min 1.40
_exptl_absorpt_coefficient_mu 1.984
_exptl_absorpt_correction_T_max 0.9429
_exptl_absorpt_correction_T_min 0.3824
_exptl_absorpt_correction_type empirical
_exptl_absorpt_process_details SADABS
_exptl_crystal_colour COLORLESS
_exptl_crystal_density_diffrn 1.588
_exptl_crystal_description PLATE
_exptl_crystal_F_000 1520
_exptl_crystal_size_max 0.60
_exptl_crystal_size_mid 0.26
_exptl_crystal_size_min 0.03
_refine_diff_density_max 0.575
_refine_diff_density_min -0.465
_refine_diff_density_rms 0.085
_refine_ls_abs_structure_details 'Flack H D (1983), Acta Cryst. A39, 876-881'
_refine_ls_abs_structure_Flack -0.023(12)
_refine_ls_extinction_method none
_refine_ls_goodness_of_fit_ref 1.037
_refine_ls_hydrogen_treatment constr
_refine_ls_matrix_type full
_refine_ls_number_parameters 384
_refine_ls_number_reflns 9789
_refine_ls_number_restraints 0
_refine_ls_restrained_S_all 1.037
_refine_ls_R_factor_all 0.0287
_refine_ls_R_factor_gt 0.0247
_refine_ls_shift/su_max 0.003
_refine_ls_shift/su_mean 0.000
_refine_ls_structure_factor_coef Fsqd
_refine_ls_weighting_details 'calc w=1/[\s^2^(Fo^2^)+(0.0280P)^2^+0.7356P] where P=(Fo^2^+2Fc^2^)/3'
_refine_ls_weighting_scheme calc
_refine_ls_wR_factor_gt 0.0557
_refine_ls_wR_factor_ref 0.0575
_reflns_number_gt 9020
_reflns_number_total 9789
_reflns_threshold_expression >2sigma(I)
_cod_data_source_file ja210404x_si_006.cif
_cod_data_source_block ttpis10
_cod_database_code 4117392

loop_
_symmetry_equiv_pos_as_xyz
'x, y, z'
'-x+1/2, -y, z+1/2'
'-x, y+1/2, -z+1/2'
'x+1/2, -y+1/2, -z'

loop_
_atom_site_label
_atom_site_type_symbol
_atom_site_fract_x
_atom_site_fract_y
_atom_site_fract_z
_atom_site_U_iso_or_equiv
_atom_site_adp_type
_atom_site_occupancy
_atom_site_symmetry_multiplicity
_atom_site_calc_flag
_atom_site_refinement_flags
I1 I 0.04103(2) 1.140236(7) 0.263635(7) 0.02170(4) Uani 1 1 d .
C11 C -0.0516(3) 1.20436(10) 0.33529(10) 0.0177(4) Uani 1 1 d .
C12 C -0.1925(3) 1.24900(11) 0.32418(11) 0.0181(4) Uani 1 1 d .
C13 C -0.2424(3) 1.29340(12) 0.37203(11) 0.0205(5) Uani 1 1 d .
H13A H -0.3356 1.3248 0.3652 0.025 Uiso 1 1 calc R
C14 C -0.1579(3) 1.29226(12) 0.42927(11) 0.0218(5) Uani 1 1 d .
H14A H -0.1940 1.3224 0.4613 0.026 Uiso 1 1 calc R
C15 C -0.0201(3) 1.24690(11) 0.43943(10) 0.0212(5) Uani 1 1 d .
H15A H 0.0369 1.2460 0.4787 0.025 Uiso 1 1 calc R
C16 C 0.0352(3) 1.20263(10) 0.39255(10) 0.0182(4) Uani 1 1 d .
C21 C -0.2851(3) 1.25372(11) 0.26360(12) 0.0181(4) Uani 1 1 d .
C22 C -0.3803(3) 1.19902(11) 0.23914(13) 0.0239(5) Uani 1 1 d .
H22A H -0.3920 1.1582 0.2623 0.029 Uiso 1 1 calc R
C23 C -0.4579(4) 1.20430(12) 0.18093(11) 0.0249(5) Uani 1 1 d .
H23A H -0.5223 1.1668 0.1649 0.030 Uiso 1 1 calc R
C24 C -0.4434(3) 1.26310(13) 0.14575(11) 0.0247(5) Uani 1 1 d .
C25 C -0.3560(3) 1.31870(13) 0.17178(12) 0.0240(5) Uani 1 1 d .
H25A H -0.3500 1.3603 0.1494 0.029 Uiso 1 1 calc R
C26 C -0.2777(3) 1.31423(12) 0.22980(11) 0.0210(5) Uani 1 1 d .
H26A H -0.2186 1.3526 0.2466 0.025 Uiso 1 1 calc R
C27 C -0.5156(4) 1.26783(16) 0.08079(12) 0.0350(6) Uani 1 1 d .
H27A H -0.6061 1.2329 0.0749 0.052 Uiso 1 1 calc R
H27B H -0.4201 1.2607 0.0509 0.052 Uiso 1 1 calc R
H27C H -0.5675 1.3130 0.0744 0.052 Uiso 1 1 calc R
C31 C 0.1877(3) 1.15635(12) 0.40482(10) 0.0191(4) Uani 1 1 d .
C32 C 0.1598(3) 1.08815(13) 0.42003(12) 0.0248(5) Uani 1 1 d .
H32A H 0.0430 1.0709 0.4219 0.030 Uiso 1 1 calc R
C33 C 0.3000(4) 1.04526(14) 0.43245(13) 0.0272(6) Uani 1 1 d .
H33A H 0.2775 0.9992 0.4434 0.033 Uiso 1 1 calc R
C34 C 0.4733(3) 1.06801(12) 0.42922(10) 0.0223(5) Uani 1 1 d .
C35 C 0.5009(3) 1.13600(13) 0.41366(12) 0.0250(5) Uani 1 1 d .
H35A H 0.6179 1.1529 0.4111 0.030 Uiso 1 1 calc R
C36 C 0.3603(3) 1.17960(12) 0.40178(12) 0.0234(5) Uani 1 1 d .
H36A H 0.3827 1.2258 0.3915 0.028 Uiso 1 1 calc R
C37 C 0.6247(4) 1.02025(14) 0.44187(14) 0.0322(6) Uani 1 1 d .
H37A H 0.7360 1.0430 0.4317 0.048 Uiso 1 1 calc R
H37B H 0.6120 0.9793 0.4163 0.048 Uiso 1 1 calc R
H37C H 0.6246 1.0075 0.4858 0.048 Uiso 1 1 calc R
I2 I -0.445739(19) 1.504043(7) 0.238740(7) 0.02274(4) Uani 1 1 d .
C41 C -0.5487(3) 1.45086(10) 0.31624(10) 0.0189(4) Uani 1 1 d .
C42 C -0.6923(3) 1.40616(11) 0.30845(11) 0.0181(4) Uani 1 1 d .
C43 C -0.7554(3) 1.37227(12) 0.36098(12) 0.0222(5) Uani 1 1 d .
H43A H -0.8495 1.3407 0.3566 0.027 Uiso 1 1 calc R
C44 C -0.6846(3) 1.38346(13) 0.41897(12) 0.0257(5) Uani 1 1 d .
H44A H -0.7319 1.3608 0.4542 0.031 Uiso 1 1 calc R
C45 C -0.5438(4) 1.42794(12) 0.42568(11) 0.0248(5) Uani 1 1 d .
H45A H -0.4948 1.4354 0.4657 0.030 Uiso 1 1 calc R
C46 C -0.4731(3) 1.46190(11) 0.37443(11) 0.0197(4) Uani 1 1 d .
C51 C -0.7791(3) 1.39199(11) 0.24811(10) 0.0189(5) Uani 1 1 d .
C52 C -0.8639(3) 1.44277(12) 0.21389(12) 0.0239(5) Uani 1 1 d .
H52A H -0.8674 1.4881 0.2292 0.029 Uiso 1 1 calc R
C53 C -0.9432(4) 1.42726(13) 0.15746(12) 0.0279(5) Uani 1 1 d .
H53A H -1.0006 1.4623 0.1348 0.033 Uiso 1 1 calc R
C54 C -0.9400(3) 1.36149(13) 0.13360(11) 0.0251(5) Uani 1 1 d .
C55 C -0.8625(3) 1.31070(13) 0.16912(12) 0.0248(5) Uani 1 1 d .
H55A H -0.8636 1.2651 0.1545 0.030 Uiso 1 1 calc R
C56 C -0.7835(3) 1.32550(12) 0.22556(11) 0.0211(5) Uani 1 1 d .
H56A H -0.7317 1.2899 0.2491 0.025 Uiso 1 1 calc R
C57 C -1.0169(4) 1.34587(16) 0.07072(12) 0.0361(6) Uani 1 1 d .
H57A H -1.0847 1.3035 0.0729 0.054 Uiso 1 1 calc R
H57B H -0.9215 1.3408 0.0404 0.054 Uiso 1 1 calc R
H57C H -1.0945 1.3832 0.0579 0.054 Uiso 1 1 calc R
C61 C -0.3150(3) 1.50626(12) 0.38546(11) 0.0205(4) Uani 1 1 d .
C62 C -0.1500(3) 1.48896(13) 0.36221(12) 0.0257(5) Uani 1 1 d .
H62A H -0.1373 1.4494 0.3372 0.031 Uiso 1 1 calc R
C63 C -0.0035(3) 1.52912(13) 0.37525(12) 0.0263(5) Uani 1 1 d .
H63A H 0.1083 1.5165 0.3592 0.032 Uiso 1 1 calc R
C64 C -0.0185(3) 1.58758(12) 0.41159(11) 0.0229(5) Uani 1 1 d .
C65 C -0.1829(3) 1.60392(13) 0.43547(13) 0.0248(5) Uani 1 1 d .
H65A H -0.1953 1.6431 0.4609 0.030 Uiso 1 1 calc R
C66 C -0.3302(3) 1.56388(13) 0.42287(12) 0.0245(5) Uani 1 1 d .
H66A H -0.4414 1.5759 0.4398 0.029 Uiso 1 1 calc R
C67 C 0.1418(4) 1.63099(15) 0.42463(14) 0.0342(6) Uani 1 1 d .
H67A H 0.2460 1.6017 0.4281 0.051 Uiso 1 1 calc R
H67B H 0.1247 1.6559 0.4636 0.051 Uiso 1 1 calc R
H67C H 0.1588 1.6635 0.3906 0.051 Uiso 1 1 calc R

loop_
_atom_site_aniso_label
_atom_site_aniso_U_11
_atom_site_aniso_U_22
_atom_site_aniso_U_33
_atom_site_aniso_U_23
_atom_site_aniso_U_13
_atom_site_aniso_U_12
I1 0.02637(7) 0.01891(6) 0.01982(6) -0.00289(6) 0.00199(7) 0.00425(6)
C11 0.0194(10) 0.0141(9) 0.0196(9) 0.0000(7) 0.0023(9) 0.0005(9)
C12 0.0182(10) 0.0159(10) 0.0203(10) -0.0006(8) 0.0021(9) -0.0026(8)
C13 0.0219(11) 0.0169(10) 0.0227(11) -0.0006(9) 0.0018(9) -0.0004(9)
C14 0.0224(11) 0.0221(11) 0.0209(11) -0.0034(9) 0.0048(9) -0.0010(9)
C15 0.0236(11) 0.0216(11) 0.0183(10) -0.0020(8) 0.0016(9) -0.0007(9)
C16 0.0185(10) 0.0157(9) 0.0202(10) 0.0013(8) 0.0020(9) -0.0020(8)
C21 0.0154(9) 0.0194(10) 0.0195(9) -0.0009(9) 0.0003(10) 0.0032(7)
C22 0.0239(11) 0.0181(10) 0.0296(12) -0.0017(10) 0.0003(11) -0.0005(8)
C23 0.0215(11) 0.0274(11) 0.0257(11) -0.0082(9) -0.0014(11) -0.0006(10)
C24 0.0181(10) 0.0349(12) 0.0213(10) -0.0038(9) 0.0005(10) 0.0051(10)
C25 0.0219(12) 0.0258(12) 0.0244(12) 0.0022(10) 0.0009(10) 0.0021(10)
C26 0.0197(10) 0.0207(10) 0.0227(12) -0.0005(9) 0.0000(9) 0.0005(8)
C27 0.0323(15) 0.0492(17) 0.0235(12) -0.0045(12) -0.0047(11) 0.0012(13)
C31 0.0203(11) 0.0222(11) 0.0147(10) -0.0012(8) 0.0008(8) 0.0004(9)
C32 0.0207(12) 0.0241(12) 0.0297(13) 0.0042(10) 0.0003(10) -0.0031(10)
C33 0.0250(13) 0.0217(12) 0.0348(14) 0.0055(11) -0.0011(11) -0.0003(10)
C34 0.0234(12) 0.0258(11) 0.0178(10) 0.0016(9) -0.0018(9) 0.0033(10)
C35 0.0178(11) 0.0286(12) 0.0287(12) 0.0017(10) 0.0011(9) -0.0014(9)
C36 0.0211(12) 0.0200(11) 0.0290(12) 0.0038(10) 0.0002(10) -0.0021(9)
C37 0.0255(13) 0.0339(14) 0.0373(15) 0.0000(12) -0.0042(11) 0.0071(11)
I2 0.02451(7) 0.01962(7) 0.02409(7) 0.00308(6) 0.00257(7) -0.00408(6)
C41 0.0194(10) 0.0151(9) 0.0223(10) 0.0003(8) 0.0041(10) -0.0001(9)
C42 0.0181(10) 0.0142(10) 0.0219(11) -0.0010(8) 0.0021(9) 0.0016(8)
C43 0.0214(11) 0.0203(11) 0.0248(12) -0.0004(9) 0.0034(9) -0.0030(9)
C44 0.0274(13) 0.0260(12) 0.0237(12) 0.0016(10) 0.0052(10) -0.0043(10)
C45 0.0248(11) 0.0282(11) 0.0213(10) -0.0027(9) 0.0017(10) -0.0022(11)
C46 0.0184(11) 0.0177(10) 0.0231(10) -0.0030(8) 0.0010(9) 0.0000(8)
C51 0.0167(9) 0.0191(10) 0.0210(12) 0.0012(8) 0.0021(8) -0.0012(8)
C52 0.0211(11) 0.0214(11) 0.0294(12) 0.0021(10) -0.0009(10) 0.0004(9)
C53 0.0226(12) 0.0302(12) 0.0309(12) 0.0100(10) -0.0034(11) -0.0026(11)
C54 0.0190(10) 0.0366(13) 0.0197(10) 0.0030(9) 0.0009(9) -0.0053(11)
C55 0.0228(12) 0.0264(12) 0.0252(12) -0.0048(10) 0.0019(10) -0.0019(10)
C56 0.0196(10) 0.0212(11) 0.0223(12) 0.0010(9) -0.0003(9) 0.0001(8)
C57 0.0335(15) 0.0523(17) 0.0225(12) 0.0010(12) -0.0041(11) -0.0040(13)
C61 0.0187(10) 0.0216(11) 0.0212(11) -0.0017(9) 0.0008(8) -0.0008(9)
C62 0.0232(11) 0.0227(12) 0.0311(13) -0.0091(10) 0.0029(10) 0.0009(10)
C63 0.0181(12) 0.0291(13) 0.0317(13) -0.0030(10) 0.0036(9) -0.0003(9)
C64 0.0201(11) 0.0263(12) 0.0222(11) -0.0004(9) -0.0004(9) -0.0044(9)
C65 0.0240(12) 0.0217(12) 0.0288(13) -0.0081(10) 0.0004(10) -0.0019(9)
C66 0.0184(11) 0.0282(12) 0.0268(12) -0.0065(10) 0.0027(10) -0.0012(10)
C67 0.0255(13) 0.0381(15) 0.0391(15) -0.0071(13) 0.0011(12) -0.0110(12)

loop_
_atom_type_symbol
_atom_type_description
_atom_type_scat_dispersion_real
_atom_type_scat_dispersion_imag
_atom_type_scat_source
C C 0.0033 0.0016 'International Tables Vol C Tables 4.2.6.8 and 6.1.1.4'
H H 0.0000 0.0000 'International Tables Vol C Tables 4.2.6.8 and 6.1.1.4'
I I -0.4742 1.8119 'International Tables Vol C Tables 4.2.6.8 and 6.1.1.4'

loop_
_geom_angle_atom_site_label_1
_geom_angle_atom_site_label_2
_geom_angle_atom_site_label_3
_geom_angle
C16 C11 C12 121.6(2)
C16 C11 I1 118.26(16)
C12 C11 I1 120.07(16)
C13 C12 C11 118.0(2)
C13 C12 C21 118.6(2)
C11 C12 C21 123.3(2)
C14 C13 C12 121.2(2)
C15 C14 C13 119.8(2)
C14 C15 C16 120.7(2)
C15 C16 C11 118.7(2)
C15 C16 C31 118.9(2)
C11 C16 C31 122.36(19)
C26 C21 C22 118.6(2)
C26 C21 C12 119.5(2)
C22 C21 C12 121.9(2)
C23 C22 C21 120.1(2)
C24 C23 C22 121.5(2)
C23 C24 C25 118.0(2)
C23 C24 C27 122.1(2)
C25 C24 C27 119.9(2)
C26 C25 C24 121.1(2)
C25 C26 C21 120.5(2)
C36 C31 C32 118.0(2)
C36 C31 C16 121.5(2)
C32 C31 C16 120.5(2)
C33 C32 C31 120.9(2)
C32 C33 C34 121.5(2)
C33 C34 C35 117.6(2)
C33 C34 C37 120.8(2)
C35 C34 C37 121.7(2)
C36 C35 C34 121.2(2)
C31 C36 C35 120.8(2)
C46 C41 C42 121.5(2)
C46 C41 I2 118.65(17)
C42 C41 I2 119.89(17)
C43 C42 C41 117.7(2)
C43 C42 C51 117.9(2)
C41 C42 C51 124.4(2)
C44 C43 C42 121.6(2)
C43 C44 C45 119.7(2)
C44 C45 C46 120.9(2)
C41 C46 C45 118.5(2)
C41 C46 C61 124.1(2)
C45 C46 C61 117.3(2)
C56 C51 C52 118.3(2)
C56 C51 C42 119.5(2)
C52 C51 C42 122.2(2)
C53 C52 C51 120.3(2)
C54 C53 C52 121.3(2)
C55 C54 C53 118.1(2)
C55 C54 C57 120.9(2)
C53 C54 C57 121.0(2)
C56 C55 C54 121.1(2)
C55 C56 C51 120.8(2)
C62 C61 C66 118.7(2)
C62 C61 C46 121.4(2)
C66 C61 C46 119.8(2)
C61 C62 C63 120.5(2)
C62 C63 C64 121.0(2)
C65 C64 C63 118.2(2)
C65 C64 C67 121.6(2)
C63 C64 C67 120.2(2)
C64 C65 C66 121.2(2)
C65 C66 C61 120.3(2)

loop_
_geom_bond_atom_site_label_1
_geom_bond_atom_site_label_2
_geom_bond_distance
I1 C11 2.113(2)
C11 C16 1.399(3)
C11 C12 1.404(3)
C12 C13 1.403(3)
C12 C21 1.486(3)
C13 C14 1.391(3)
C14 C15 1.391(3)
C15 C16 1.398(3)
C16 C31 1.496(3)
C21 C26 1.395(3)
C21 C22 1.398(3)
C22 C23 1.390(4)
C23 C24 1.386(3)
C24 C25 1.396(4)
C24 C27 1.506(3)
C25 C26 1.387(3)
C31 C36 1.389(3)
C31 C32 1.395(3)
C32 C33 1.384(4)
C33 C34 1.391(4)
C34 C35 1.393(3)
C34 C37 1.509(4)
C35 C36 1.392(3)
I2 C41 2.120(2)
C41 C46 1.396(3)
C41 C42 1.410(3)
C42 C43 1.398(3)
C42 C51 1.484(3)
C43 C44 1.378(4)
C44 C45 1.388(4)
C45 C46 1.398(3)
C46 C61 1.502(3)
C51 C56 1.394(3)
C51 C52 1.398(3)
C52 C53 1.391(4)
C53 C54 1.391(4)
C54 C55 1.388(4)
C54 C57 1.508(3)
C55 C56 1.387(3)
C61 C62 1.391(3)
C61 C66 1.394(3)
C62 C63 1.393(3)
C63 C64 1.395(3)
C64 C65 1.388(4)
C64 C67 1.513(3)
C65 C66 1.394(4)
